data_7014926
loop_
_publ_author_name
'Starosta, Rados\/law'
'Puchalska, Ma\/lgorzata'
'Cybi\'nska, Joanna'
'Barys, Maciej'
'Mudring, Anja V.'

_publ_section_title
;
 Structures, electronic properties and solid state luminescence of
 Cu(I) iodide complexes with 2,9-dimethyl-1,10-phenanthroline and
 aliphatic aminomethylphosphines or triphenylphosphine
;
_journal_issue 11
_journal_name_full 'Dalton Transactions'
_journal_page_first 2459
_journal_paper_doi 10.1039/c0dt01284j
_journal_volume 40
_journal_year 2011
_chemical_formula_moiety 'C32 H51 Cu I N8 P, 0.46(C6 H12), 0.04(C2 H4 Cl4), 2(H2 O)'
_chemical_formula_sum 'C35.78 H62.56 Cl2 Cu I N8 O2 P'
_chemical_formula_weight 929.28
_chemical_name_common
'Iodo-(2,9-dimethyl-1,10-phenanthroline-N,N')-(tris((4-methylpiperazin-1-yl)methyl) phosphine-P)-copper(I) cyclohexane, dichloromethane, water solvate'
_chemical_name_systematic
'Iodo-(2,9-dimethyl-1,10-phenanthroline-N,N')-(tris((4-methylpiperazin-1-yl)methyl) phosphine-P)-copper(I) cyclohexane, dichloromethane, water solvate'
_space_group_IT_number 2
_symmetry_cell_setting triclinic
_symmetry_space_group_name_Hall '-P 1'
_symmetry_space_group_name_H-M 'P -1'
_atom_sites_solution_hydrogens geom
_atom_sites_solution_primary direct
_atom_sites_solution_secondary difmap
_audit_creation_method SHELXL-97
_cell_angle_alpha 101.90(3)
_cell_angle_beta 95.65(3)
_cell_angle_gamma 96.10(3)
_cell_formula_units_Z 2
_cell_length_a 9.864(3)
_cell_length_b 12.770(3)
_cell_length_c 17.926(4)
_cell_measurement_reflns_used 5422
_cell_measurement_temperature 100(2)
_cell_measurement_theta_max 25.06
_cell_measurement_theta_min 2.79
_cell_volume 2180.1(10)
_computing_cell_refinement 'CrysAlis CCD, Oxford Diffraction Ltd.'
_computing_data_collection 'CrysAlis RED, Oxford Diffraction Ltd.'
_computing_data_reduction 'CrysAlis RED, Oxford Diffraction Ltd.'
_computing_structure_refinement 'SHELXL-97 (Sheldrick, 2008)'
_computing_structure_solution 'SHELXS-97 (Sheldrick, 2008)'
_diffrn_ambient_temperature 100(2)
_diffrn_measured_fraction_theta_full 0.998
_diffrn_measured_fraction_theta_max 0.998
_diffrn_measurement_device_type 'KUMA KM4 CCD \k-geometry diffractometer'
_diffrn_measurement_method \w
_diffrn_radiation_monochromator graphite
_diffrn_radiation_source 'fine-focus sealed tube'
_diffrn_radiation_type MoK\a
_diffrn_radiation_wavelength 0.71073
_diffrn_reflns_av_R_equivalents 0.0567
_diffrn_reflns_av_sigmaI/netI 0.0603
_diffrn_reflns_limit_h_max 11
_diffrn_reflns_limit_h_min -10
_diffrn_reflns_limit_k_max 15
_diffrn_reflns_limit_k_min -15
_diffrn_reflns_limit_l_max 21
_diffrn_reflns_limit_l_min -21
_diffrn_reflns_number 25888
_diffrn_reflns_theta_full 25.07
_diffrn_reflns_theta_max 25.07
_diffrn_reflns_theta_min 2.79
_exptl_absorpt_coefficient_mu 1.408
_exptl_absorpt_correction_T_max 0.869
_exptl_absorpt_correction_T_min 0.816
_exptl_absorpt_correction_type analytical
_exptl_absorpt_process_details 'Oxford Diffraction, CrysAlis 1.171.30'
_exptl_crystal_colour yellow
_exptl_crystal_density_diffrn 1.416
_exptl_crystal_density_method 'not measured'
_exptl_crystal_description plate
_exptl_crystal_F_000 960.7
_exptl_crystal_size_max 0.15
_exptl_crystal_size_mid 0.12
_exptl_crystal_size_min 0.10
_refine_diff_density_max 1.311
_refine_diff_density_min -0.393
_refine_diff_density_rms 0.090
_refine_ls_extinction_method none
_refine_ls_goodness_of_fit_ref 1.007
_refine_ls_hydrogen_treatment constr
_refine_ls_matrix_type full
_refine_ls_number_parameters 503
_refine_ls_number_reflns 7726
_refine_ls_number_restraints 31
_refine_ls_restrained_S_all 1.006
_refine_ls_R_factor_all 0.0664
_refine_ls_R_factor_gt 0.0403
_refine_ls_shift/su_max 0.001
_refine_ls_shift/su_mean 0.000
_refine_ls_structure_factor_coef Fsqd
_refine_ls_weighting_details 'calc w=1/[\s^2^(Fo^2^)+(0.0500P)^2^) where P=(Fo^2^+2Fc^2^)/3'
_refine_ls_weighting_scheme calc
_refine_ls_wR_factor_gt 0.0881
_refine_ls_wR_factor_ref 0.0948
_reflns_number_gt 5573
_reflns_number_total 7726
_reflns_threshold_expression >2sigma(I)
_cod_data_source_file C0DT01284J.TXT
_cod_data_source_block 1N
_cod_database_code 7014926

loop_
_symmetry_equiv_pos_as_xyz
'x, y, z'
'-x, -y, -z'

loop_
_atom_site_label
_atom_site_type_symbol
_atom_site_fract_x
_atom_site_fract_y
_atom_site_fract_z
_atom_site_U_iso_or_equiv
_atom_site_adp_type
_atom_site_occupancy
_atom_site_symmetry_multiplicity
_atom_site_calc_flag
_atom_site_refinement_flags
_atom_site_disorder_assembly
_atom_site_disorder_group
Cu1 Cu 0.72225(5) 0.43048(4) 0.19479(3) 0.02656(13) Uani 1 1 d . . .
I1 I 0.82425(3) 0.28183(2) 0.097539(16) 0.03189(10) Uani 1 1 d . . .
P1 P 0.86964(11) 0.49630(9) 0.29875(6) 0.0272(2) Uani 1 1 d . . .
C11 C 0.9094(5) 0.4246(3) 0.3774(2) 0.0326(10) Uani 1 1 d . . .
H11A H 0.9621 0.4772 0.4219 0.039 Uiso 1 1 calc R . .
H11B H 0.8219 0.3976 0.3939 0.039 Uiso 1 1 calc R . .
N11 N 0.9869(4) 0.3347(3) 0.35704(19) 0.0338(9) Uani 1 1 d . . .
C12 C 1.0569(5) 0.3099(4) 0.4262(3) 0.0395(11) Uani 1 1 d . . .
H12A H 0.9880 0.2897 0.4591 0.047 Uiso 1 1 calc R . .
H12B H 1.1180 0.3747 0.4559 0.047 Uiso 1 1 calc R . .
C13 C 1.1399(4) 0.2188(4) 0.4046(3) 0.0393(11) Uani 1 1 d . . .
H13A H 1.2109 0.2402 0.3733 0.047 Uiso 1 1 calc R . .
H13B H 1.1871 0.2034 0.4517 0.047 Uiso 1 1 calc R . .
N14 N 1.0528(4) 0.1217(3) 0.3611(2) 0.0387(9) Uani 1 1 d . . .
C15 C 0.9814(4) 0.1466(4) 0.2925(2) 0.0344(10) Uani 1 1 d . . .
H15A H 0.9202 0.0816 0.2631 0.041 Uiso 1 1 calc R . .
H15B H 1.0497 0.1666 0.2592 0.041 Uiso 1 1 calc R . .
C16 C 0.8981(4) 0.2375(3) 0.3136(2) 0.0331(10) Uani 1 1 d . . .
H16A H 0.8511 0.2527 0.2663 0.040 Uiso 1 1 calc R . .
H16B H 0.8271 0.2164 0.3449 0.040 Uiso 1 1 calc R . .
C17 C 1.1346(5) 0.0334(4) 0.3400(3) 0.0497(13) Uani 1 1 d . . .
H17A H 1.1780 0.0159 0.3867 0.075 Uiso 1 1 calc R . .
H17B H 1.2056 0.0555 0.3098 0.075 Uiso 1 1 calc R . .
H17C H 1.0748 -0.0303 0.3094 0.075 Uiso 1 1 calc R . .
C21 C 1.0474(4) 0.5308(4) 0.2769(2) 0.0374(11) Uani 1 1 d . . .
H21A H 1.0789 0.4646 0.2485 0.045 Uiso 1 1 calc R . .
H21B H 1.0458 0.5828 0.2429 0.045 Uiso 1 1 calc R . .
N21 N 1.1467(3) 0.5774(3) 0.3452(2) 0.0347(9) Uani 1 1 d . . .
C22 C 1.1982(5) 0.6906(4) 0.3514(4) 0.0601(15) Uani 1 1 d . . .
H22A H 1.1200 0.7325 0.3467 0.072 Uiso 1 1 calc R . .
H22B H 1.2540 0.6975 0.3093 0.072 Uiso 1 1 calc R . .
C23 C 1.2850(5) 0.7351(4) 0.4280(3) 0.0603(15) Uani 1 1 d . . .
H23A H 1.3210 0.8116 0.4316 0.072 Uiso 1 1 calc R . .
H23B H 1.2275 0.7321 0.4700 0.072 Uiso 1 1 calc R . .
N24 N 1.3989(4) 0.6737(4) 0.4371(2) 0.0472(10) Uani 1 1 d . . .
C25 C 1.3498(5) 0.5599(4) 0.4274(3) 0.0451(12) Uani 1 1 d . . .
H25A H 1.2950 0.5497 0.4694 0.054 Uiso 1 1 calc R . .
H25B H 1.4293 0.5191 0.4307 0.054 Uiso 1 1 calc R . .
C26 C 1.2626(4) 0.5166(4) 0.3510(3) 0.0398(11) Uani 1 1 d . . .
H26A H 1.3187 0.5226 0.3088 0.048 Uiso 1 1 calc R . .
H26B H 1.2287 0.4394 0.3461 0.048 Uiso 1 1 calc R . .
C27 C 1.4823(6) 0.7138(6) 0.5119(3) 0.0744(19) Uani 1 1 d . . .
H27A H 1.5064 0.7922 0.5205 0.112 Uiso 1 1 calc R . .
H27B H 1.5664 0.6793 0.5127 0.112 Uiso 1 1 calc R . .
H27C H 1.4298 0.6968 0.5525 0.112 Uiso 1 1 calc R . .
C31 C 0.8402(5) 0.6229(3) 0.3625(2) 0.0343(10) Uani 1 1 d . . .
H31A H 0.7754 0.6057 0.3984 0.041 Uiso 1 1 calc R . .
H31B H 0.9282 0.6578 0.3934 0.041 Uiso 1 1 calc R . .
N31 N 0.7852(3) 0.6984(3) 0.32068(19) 0.0304(8) Uani 1 1 d . . .
C32 C 0.6336(5) 0.6796(4) 0.3117(3) 0.0387(11) Uani 1 1 d . . .
H32A H 0.6019 0.6868 0.3630 0.046 Uiso 1 1 calc R . .
H32B H 0.6018 0.6051 0.2822 0.046 Uiso 1 1 calc R . .
C33 C 0.5716(5) 0.7580(4) 0.2710(3) 0.0460(12) Uani 1 1 d . . .
H33A H 0.5970 0.7470 0.2181 0.055 Uiso 1 1 calc R . .
H33B H 0.4702 0.7448 0.2674 0.055 Uiso 1 1 calc R . .
N34 N 0.6198(4) 0.8688(3) 0.3119(2) 0.0439(10) Uani 1 1 d . . .
C35 C 0.7699(5) 0.8863(4) 0.3163(3) 0.0468(12) Uani 1 1 d . . .
H35A H 0.8048 0.9619 0.3424 0.056 Uiso 1 1 calc R . .
H35B H 0.7976 0.8729 0.2640 0.056 Uiso 1 1 calc R . .
C36 C 0.8300(5) 0.8098(4) 0.3609(3) 0.0405(11) Uani 1 1 d . . .
H36A H 0.9315 0.8240 0.3670 0.049 Uiso 1 1 calc R . .
H36B H 0.7999 0.8221 0.4127 0.049 Uiso 1 1 calc R . .
C37 C 0.5574(7) 0.9463(5) 0.2729(3) 0.0749(19) Uani 1 1 d . . .
H37A H 0.5924 1.0201 0.3009 0.112 Uiso 1 1 calc R . .
H37B H 0.4573 0.9345 0.2716 0.112 Uiso 1 1 calc R . .
H37C H 0.5811 0.9358 0.2203 0.112 Uiso 1 1 calc R . .
N41 N 0.5134(3) 0.3741(3) 0.18573(18) 0.0265(8) Uani 1 1 d . . .
N42 N 0.6401(3) 0.5330(3) 0.12921(18) 0.0265(8) Uani 1 1 d . . .
C41 C 0.4535(4) 0.2903(3) 0.2094(2) 0.0308(10) Uani 1 1 d . . .
C42 C 0.3118(4) 0.2592(4) 0.1951(2) 0.0343(10) Uani 1 1 d . . .
H42 H 0.2727 0.1979 0.2115 0.041 Uiso 1 1 calc R . .
C43 C 0.2282(4) 0.3162(4) 0.1576(2) 0.0322(10) Uani 1 1 d . . .
H43 H 0.1316 0.2959 0.1489 0.039 Uiso 1 1 calc R . .
C44 C 0.2884(4) 0.4052(3) 0.1322(2) 0.0286(10) Uani 1 1 d . . .
C45 C 0.2111(4) 0.4706(4) 0.0931(2) 0.0336(10) Uani 1 1 d . . .
H45 H 0.1138 0.4552 0.0844 0.040 Uiso 1 1 calc R . .
C46 C 0.2742(4) 0.5540(4) 0.0684(2) 0.0348(11) Uani 1 1 d . . .
H46 H 0.2203 0.5976 0.0440 0.042 Uiso 1 1 calc R . .
C47 C 0.4202(4) 0.5778(3) 0.0785(2) 0.0286(10) Uani 1 1 d . . .
C48 C 0.4916(5) 0.6585(3) 0.0485(2) 0.0339(10) Uani 1 1 d . . .
H48 H 0.4425 0.7020 0.0214 0.041 Uiso 1 1 calc R . .
C49 C 0.6318(4) 0.6732(3) 0.0590(2) 0.0314(10) Uani 1 1 d . . .
H49 H 0.6804 0.7267 0.0384 0.038 Uiso 1 1 calc R . .
C50 C 0.7056(4) 0.6098(3) 0.1003(2) 0.0278(9) Uani 1 1 d . . .
C51 C 0.4323(4) 0.4306(3) 0.1469(2) 0.0248(9) Uani 1 1 d . . .
C52 C 0.4996(4) 0.5160(3) 0.1176(2) 0.0264(9) Uani 1 1 d . . .
C53 C 0.5455(4) 0.2309(4) 0.2527(3) 0.0381(11) Uani 1 1 d . . .
H53A H 0.6062 0.2827 0.2934 0.057 Uiso 1 1 calc R . .
H53B H 0.6009 0.1903 0.2174 0.057 Uiso 1 1 calc R . .
H53C H 0.4893 0.1808 0.2755 0.057 Uiso 1 1 calc R . .
C54 C 0.8590(4) 0.6266(4) 0.1136(2) 0.0356(10) Uani 1 1 d . . .
H54A H 0.8932 0.5568 0.1106 0.053 Uiso 1 1 calc R . .
H54B H 0.8896 0.6728 0.1646 0.053 Uiso 1 1 calc R . .
H54C H 0.8948 0.6614 0.0744 0.053 Uiso 1 1 calc R . .
O1W O 0.9067(3) 0.0718(3) 0.48681(18) 0.0476(8) Uani 1 1 d . . .
H1AW H 0.9423 0.0775 0.4481 0.071 Uiso 0.50 1 d PR A 2
H1BW H 0.9464 0.0317 0.5100 0.071 Uiso 0.50 1 d PR A 2
H1CW H 0.9370 0.0788 0.4474 0.071 Uiso 0.50 1 d PR . .
H1DW H 0.8246 0.0379 0.4791 0.071 Uiso 0.50 1 d PR . .
O2W O 0.3762(4) 1.0228(3) 0.5299(2) 0.0641(11) Uani 1 1 d . . .
H2AW H 0.4249 1.0626 0.5668 0.096 Uiso 0.50 1 d PR B 2
H2BW H 0.2958 1.0310 0.5194 0.096 Uiso 0.50 1 d PR B 2
H2CW H 0.4324 0.9838 0.5135 0.096 Uiso 0.50 1 d PR . .
H2DW H 0.3939 1.0563 0.5747 0.096 Uiso 0.50 1 d PR . .
C1R C 0.4042(5) 0.0774(4) 0.0274(3) 0.0401(13) Uani 0.927(4) 1 d P . .
H1RA H 0.3088 0.0909 0.0342 0.048 Uiso 0.927(4) 1 calc PR . .
H1RB H 0.4658 0.1460 0.0472 0.048 Uiso 0.927(4) 1 calc PR . .
C3R C 0.4448(6) -0.0071(5) 0.0712(3) 0.0615(17) Uani 0.927(4) 1 d P . .
H3R1 H 0.4442 0.0212 0.1269 0.074 Uiso 0.927(4) 1 calc PR . .
H3R2 H 0.3767 -0.0727 0.0550 0.074 Uiso 0.927(4) 1 calc PR . .
C2R C 0.4158(7) 0.0355(5) -0.0568(4) 0.0670(18) Uani 0.927(4) 1 d P . .
H2R H 0.3474 -0.0292 -0.0769 0.080 Uiso 0.927(4) 1 calc PR . .
H21R H 0.3933 0.0912 -0.0854 0.080 Uiso 0.927(4) 1 calc PR . .
C11R C 0.1047(18) -0.079(3) 0.090(2) 0.070(9) Uiso 0.299(4) 1 d PD C 1
H11R H 0.1225 -0.1090 0.0370 0.084 Uiso 0.299(4) 1 calc PR C 1
H12R H 0.1574 -0.0064 0.1070 0.084 Uiso 0.299(4) 1 calc PR C 1
Cl11 Cl 0.1670(9) -0.1613(9) 0.1496(5) 0.057(2) Uiso 0.299(4) 1 d PD C 1
Cl21 Cl -0.0711(8) -0.0669(9) 0.0889(5) 0.078(3) Uiso 0.299(4) 1 d PD C 1
C12R C 0.063(4) -0.094(2) 0.0681(11) 0.057(11) Uiso 0.189(9) 1 d PD D 2
H13R H 0.1364 -0.0840 0.0352 0.068 Uiso 0.189(9) 1 calc PR D 2
H14R H -0.0079 -0.1520 0.0385 0.068 Uiso 0.189(9) 1 calc PR D 2
Cl12 Cl -0.0109(11) 0.0260(11) 0.0887(7) 0.078(4) Uiso 0.189(9) 1 d PD D 2
Cl22 Cl 0.1329(15) -0.1331(11) 0.1501(6) 0.070(4) Uiso 0.189(9) 1 d PD D 2
C13R C 0.1085(19) -0.107(3) 0.1024(16) 0.078(9) Uiso 0.353(9) 1 d PD E 3
H13C H 0.1127 -0.1485 0.0496 0.093 Uiso 0.353(9) 1 calc PR E 3
H13D H 0.1682 -0.0378 0.1095 0.093 Uiso 0.353(9) 1 calc PR E 3
Cl13 Cl 0.1763(6) -0.1791(5) 0.1672(4) 0.065(2) Uiso 0.353(9) 1 d PD E 3
Cl23 Cl -0.0607(5) -0.0806(5) 0.1099(4) 0.0554(18) Uiso 0.353(9) 1 d PD E 3
C7R C 0.028(3) -0.059(4) 0.044(2) 0.020(12) Uiso 0.073(4) 1 d PD F 5
H7R1 H 0.0572 0.0175 0.0423 0.024 Uiso 0.073(4) 1 calc PR F 5
H7R2 H 0.0844 -0.1040 0.0111 0.024 Uiso 0.073(4) 1 calc PR F 5
Cl14 Cl -0.144(3) -0.093(2) 0.0052(15) 0.105(11) Uiso 0.073(4) 1 d PD F 5
Cl24 Cl 0.062(4) -0.074(4) 0.1386(17) 0.134(15) Uiso 0.073(4) 1 d PD F 5
C8R C 0.077(6) -0.117(6) 0.080(4) 0.05(2) Uiso 0.087(7) 1 d PD G 6
H8R1 H 0.0258 -0.1861 0.0828 0.061 Uiso 0.087(7) 1 calc PR G 6
H8R2 H 0.0962 -0.1219 0.0259 0.061 Uiso 0.087(7) 1 calc PR G 6
Cl25 Cl 0.234(4) -0.096(3) 0.139(2) 0.150(17) Uiso 0.087(7) 1 d PD G 6
Cl15 Cl -0.025(3) -0.014(4) 0.1038(16) 0.078(9) Uiso 0.087(7) 1 d PD G 6

loop_
_atom_site_aniso_label
_atom_site_aniso_U_11
_atom_site_aniso_U_22
_atom_site_aniso_U_33
_atom_site_aniso_U_23
_atom_site_aniso_U_13
_atom_site_aniso_U_12
Cu1 0.0251(3) 0.0305(3) 0.0243(3) 0.0079(2) -0.0011(2) 0.0048(2)
I1 0.03102(16) 0.03775(18) 0.02747(16) 0.00704(12) 0.00044(11) 0.01016(12)
P1 0.0283(6) 0.0309(6) 0.0225(6) 0.0070(5) 0.0000(4) 0.0045(5)
C11 0.039(3) 0.038(3) 0.023(2) 0.0116(19) 0.0049(19) 0.006(2)
N11 0.036(2) 0.038(2) 0.029(2) 0.0127(17) -0.0002(16) 0.0051(17)
C12 0.035(3) 0.052(3) 0.034(3) 0.020(2) -0.004(2) 0.001(2)
C13 0.034(3) 0.049(3) 0.039(3) 0.022(2) -0.005(2) 0.007(2)
N14 0.040(2) 0.042(2) 0.040(2) 0.0188(18) 0.0058(18) 0.0098(18)
C15 0.033(2) 0.038(3) 0.033(2) 0.012(2) 0.0022(19) 0.002(2)
C16 0.033(2) 0.038(3) 0.029(2) 0.011(2) -0.0006(19) 0.003(2)
C17 0.050(3) 0.050(3) 0.058(3) 0.023(3) 0.013(3) 0.019(3)
C21 0.028(2) 0.052(3) 0.034(3) 0.015(2) 0.0005(19) 0.004(2)
N21 0.0259(19) 0.040(2) 0.035(2) 0.0068(17) -0.0029(16) 0.0015(16)
C22 0.042(3) 0.055(4) 0.085(4) 0.025(3) 0.001(3) 0.004(3)
C23 0.047(3) 0.048(3) 0.075(4) -0.006(3) 0.016(3) -0.009(3)
N24 0.038(2) 0.060(3) 0.040(2) 0.006(2) 0.0004(18) -0.001(2)
C25 0.036(3) 0.056(3) 0.040(3) 0.011(2) 0.002(2) -0.002(2)
C26 0.034(3) 0.052(3) 0.033(3) 0.011(2) 0.001(2) 0.002(2)
C27 0.056(4) 0.105(5) 0.043(3) -0.005(3) -0.001(3) -0.026(3)
C31 0.040(3) 0.035(3) 0.025(2) 0.0051(19) -0.0058(19) 0.003(2)
N31 0.032(2) 0.029(2) 0.0298(19) 0.0053(16) 0.0021(15) 0.0071(16)
C32 0.040(3) 0.034(3) 0.039(3) 0.001(2) 0.003(2) 0.007(2)
C33 0.043(3) 0.048(3) 0.043(3) 0.001(2) -0.004(2) 0.016(2)
N34 0.056(3) 0.038(2) 0.038(2) 0.0042(18) 0.0011(19) 0.019(2)
C35 0.059(3) 0.032(3) 0.051(3) 0.010(2) 0.013(3) 0.005(2)
C36 0.037(3) 0.034(3) 0.047(3) 0.002(2) -0.001(2) 0.005(2)
C37 0.105(5) 0.063(4) 0.063(4) 0.018(3) -0.008(4) 0.044(4)
N41 0.0258(18) 0.031(2) 0.0226(18) 0.0056(15) 0.0024(14) 0.0065(15)
N42 0.0290(19) 0.030(2) 0.0198(17) 0.0043(15) 0.0006(14) 0.0055(15)
C41 0.031(2) 0.032(3) 0.030(2) 0.008(2) 0.0042(19) 0.004(2)
C42 0.035(2) 0.034(3) 0.037(3) 0.012(2) 0.011(2) 0.004(2)
C43 0.023(2) 0.044(3) 0.030(2) 0.006(2) 0.0071(18) 0.005(2)
C44 0.029(2) 0.034(3) 0.024(2) 0.0052(19) 0.0043(18) 0.0081(19)
C45 0.027(2) 0.047(3) 0.029(2) 0.009(2) 0.0040(18) 0.012(2)
C46 0.038(3) 0.047(3) 0.023(2) 0.010(2) -0.0004(19) 0.018(2)
C47 0.035(2) 0.032(2) 0.017(2) 0.0003(18) -0.0007(17) 0.0088(19)
C48 0.045(3) 0.033(3) 0.026(2) 0.010(2) -0.002(2) 0.014(2)
C49 0.042(3) 0.029(2) 0.023(2) 0.0047(18) 0.0022(19) 0.004(2)
C50 0.033(2) 0.030(2) 0.019(2) 0.0041(18) 0.0008(17) 0.0036(19)
C51 0.029(2) 0.028(2) 0.018(2) 0.0025(17) 0.0039(17) 0.0090(18)
C52 0.031(2) 0.029(2) 0.019(2) 0.0016(17) 0.0029(17) 0.0100(18)
C53 0.033(2) 0.041(3) 0.046(3) 0.023(2) 0.003(2) 0.005(2)
C54 0.036(2) 0.038(3) 0.033(2) 0.013(2) -0.0009(19) 0.000(2)
O1W 0.052(2) 0.052(2) 0.0435(19) 0.0177(17) 0.0089(16) 0.0099(17)
O2W 0.061(2) 0.066(3) 0.053(2) -0.0150(19) 0.0149(19) 0.004(2)
C1R 0.041(3) 0.024(3) 0.060(4) 0.016(2) 0.010(2) 0.009(2)
C3R 0.069(4) 0.072(4) 0.041(3) 0.006(3) 0.017(3) -0.001(3)
C2R 0.067(4) 0.057(4) 0.083(5) 0.032(4) 0.005(4) 0.009(3)

loop_
_atom_type_symbol
_atom_type_description
_atom_type_scat_dispersion_real
_atom_type_scat_dispersion_imag
_atom_type_scat_source
C C 0.0033 0.0016 'International Tables Vol C Tables 4.2.6.8 and 6.1.1.4'
H H 0.0000 0.0000 'International Tables Vol C Tables 4.2.6.8 and 6.1.1.4'
N N 0.0061 0.0033 'International Tables Vol C Tables 4.2.6.8 and 6.1.1.4'
O O 0.0106 0.0060 'International Tables Vol C Tables 4.2.6.8 and 6.1.1.4'
P P 0.1023 0.0942 'International Tables Vol C Tables 4.2.6.8 and 6.1.1.4'
Cu Cu 0.3201 1.2651 'International Tables Vol C Tables 4.2.6.8 and 6.1.1.4'
I I -0.4742 1.8119 'International Tables Vol C Tables 4.2.6.8 and 6.1.1.4'
Cl Cl 0.1484 0.1585 'International Tables Vol C Tables 4.2.6.8 and 6.1.1.4'

loop_
_geom_angle_atom_site_label_1
_geom_angle_atom_site_label_2
_geom_angle_atom_site_label_3
_geom_angle
_geom_angle_site_symmetry_1
_geom_angle_site_symmetry_3
_geom_angle_publ_flag
N41 Cu1 N42 80.02(13) . . ?
N41 Cu1 P1 129.11(10) . . ?
N42 Cu1 P1 120.91(10) . . ?
N41 Cu1 I1 104.87(10) . . ?
N42 Cu1 I1 106.30(9) . . ?
P1 Cu1 I1 110.86(4) . . ?
C31 P1 C21 102.0(2) . . ?
C31 P1 C11 95.60(19) . . ?
C21 P1 C11 99.0(2) . . ?
C31 P1 Cu1 118.07(14) . . ?
C21 P1 Cu1 112.96(14) . . ?
C11 P1 Cu1 125.19(15) . . ?
N11 C11 P1 114.7(3) . . ?
N11 C11 H11A 108.6 . . ?
P1 C11 H11A 108.6 . . ?
N11 C11 H11B 108.6 . . ?
P1 C11 H11B 108.6 . . ?
H11A C11 H11B 107.6 . . ?
C11 N11 C16 111.6(3) . . ?
C11 N11 C12 110.6(3) . . ?
C16 N11 C12 108.7(3) . . ?
N11 C12 C13 110.3(4) . . ?
N11 C12 H12A 109.6 . . ?
C13 C12 H12A 109.6 . . ?
N11 C12 H12B 109.6 . . ?
C13 C12 H12B 109.6 . . ?
H12A C12 H12B 108.1 . . ?
N14 C13 C12 111.1(4) . . ?
N14 C13 H13A 109.4 . . ?
C12 C13 H13A 109.4 . . ?
N14 C13 H13B 109.4 . . ?
C12 C13 H13B 109.4 . . ?
H13A C13 H13B 108.0 . . ?
C13 N14 C17 110.7(4) . . ?
C13 N14 C15 108.7(3) . . ?
C17 N14 C15 110.8(4) . . ?
N14 C15 C16 111.1(4) . . ?
N14 C15 H15A 109.4 . . ?
C16 C15 H15A 109.4 . . ?
N14 C15 H15B 109.4 . . ?
C16 C15 H15B 109.4 . . ?
H15A C15 H15B 108.0 . . ?
N11 C16 C15 110.3(3) . . ?
N11 C16 H16A 109.6 . . ?
C15 C16 H16A 109.6 . . ?
N11 C16 H16B 109.6 . . ?
C15 C16 H16B 109.6 . . ?
H16A C16 H16B 108.1 . . ?
N14 C17 H17A 109.5 . . ?
N14 C17 H17B 109.5 . . ?
H17A C17 H17B 109.5 . . ?
N14 C17 H17C 109.5 . . ?
H17A C17 H17C 109.5 . . ?
H17B C17 H17C 109.5 . . ?
N21 C21 P1 114.0(3) . . ?
N21 C21 H21A 108.8 . . ?
P1 C21 H21A 108.8 . . ?
N21 C21 H21B 108.8 . . ?
P1 C21 H21B 108.8 . . ?
H21A C21 H21B 107.7 . . ?
C26 N21 C22 109.1(4) . . ?
C26 N21 C21 112.9(3) . . ?
C22 N21 C21 113.7(4) . . ?
N21 C22 C23 109.8(5) . . ?
N21 C22 H22A 109.7 . . ?
C23 C22 H22A 109.7 . . ?
N21 C22 H22B 109.7 . . ?
C23 C22 H22B 109.7 . . ?
H22A C22 H22B 108.2 . . ?
N24 C23 C22 110.9(4) . . ?
N24 C23 H23A 109.5 . . ?
C22 C23 H23A 109.5 . . ?
N24 C23 H23B 109.5 . . ?
C22 C23 H23B 109.5 . . ?
H23A C23 H23B 108.1 . . ?
C25 N24 C23 110.8(4) . . ?
C25 N24 C27 109.9(4) . . ?
C23 N24 C27 111.7(5) . . ?
N24 C25 C26 111.1(4) . . ?
N24 C25 H25A 109.4 . . ?
C26 C25 H25A 109.4 . . ?
N24 C25 H25B 109.4 . . ?
C26 C25 H25B 109.4 . . ?
H25A C25 H25B 108.0 . . ?
N21 C26 C25 109.8(4) . . ?
N21 C26 H26A 109.7 . . ?
C25 C26 H26A 109.7 . . ?
N21 C26 H26B 109.7 . . ?
C25 C26 H26B 109.7 . . ?
H26A C26 H26B 108.2 . . ?
N24 C27 H27A 109.5 . . ?
N24 C27 H27B 109.5 . . ?
H27A C27 H27B 109.5 . . ?
N24 C27 H27C 109.5 . . ?
H27A C27 H27C 109.5 . . ?
H27B C27 H27C 109.5 . . ?
N31 C31 P1 112.9(3) . . ?
N31 C31 H31A 109.0 . . ?
P1 C31 H31A 109.0 . . ?
N31 C31 H31B 109.0 . . ?
P1 C31 H31B 109.0 . . ?
H31A C31 H31B 107.8 . . ?
C31 N31 C36 111.5(3) . . ?
C31 N31 C32 109.5(3) . . ?
C36 N31 C32 108.6(3) . . ?
N31 C32 C33 111.6(4) . . ?
N31 C32 H32A 109.3 . . ?
C33 C32 H32A 109.3 . . ?
N31 C32 H32B 109.3 . . ?
C33 C32 H32B 109.3 . . ?
H32A C32 H32B 108.0 . . ?
N34 C33 C32 110.6(4) . . ?
N34 C33 H33A 109.5 . . ?
C32 C33 H33A 109.5 . . ?
N34 C33 H33B 109.5 . . ?
C32 C33 H33B 109.5 . . ?
H33A C33 H33B 108.1 . . ?
C33 N34 C35 108.4(4) . . ?
C33 N34 C37 110.9(4) . . ?
C35 N34 C37 110.7(4) . . ?
N34 C35 C36 109.0(4) . . ?
N34 C35 H35A 109.9 . . ?
C36 C35 H35A 109.9 . . ?
N34 C35 H35B 109.9 . . ?
C36 C35 H35B 109.9 . . ?
H35A C35 H35B 108.3 . . ?
N31 C36 C35 110.2(4) . . ?
N31 C36 H36A 109.6 . . ?
C35 C36 H36A 109.6 . . ?
N31 C36 H36B 109.6 . . ?
C35 C36 H36B 109.6 . . ?
H36A C36 H36B 108.1 . . ?
N34 C37 H37A 109.5 . . ?
N34 C37 H37B 109.5 . . ?
H37A C37 H37B 109.5 . . ?
N34 C37 H37C 109.5 . . ?
H37A C37 H37C 109.5 . . ?
H37B C37 H37C 109.5 . . ?
C41 N41 C51 118.3(3) . . ?
C41 N41 Cu1 128.8(3) . . ?
C51 N41 Cu1 112.8(3) . . ?
C50 N42 C52 118.7(3) . . ?
C50 N42 Cu1 129.1(3) . . ?
C52 N42 Cu1 112.1(3) . . ?
N41 C41 C42 121.8(4) . . ?
N41 C41 C53 116.9(3) . . ?
C42 C41 C53 121.3(4) . . ?
C43 C42 C41 120.8(4) . . ?
C43 C42 H42 119.6 . . ?
C41 C42 H42 119.6 . . ?
C42 C43 C44 118.7(4) . . ?
C42 C43 H43 120.7 . . ?
C44 C43 H43 120.7 . . ?
C43 C44 C51 117.6(4) . . ?
C43 C44 C45 123.4(4) . . ?
C51 C44 C45 119.0(4) . . ?
C46 C45 C44 121.1(4) . . ?
C46 C45 H45 119.5 . . ?
C44 C45 H45 119.5 . . ?
C45 C46 C47 121.2(4) . . ?
C45 C46 H46 119.4 . . ?
C47 C46 H46 119.4 . . ?
C52 C47 C48 117.2(4) . . ?
C52 C47 C46 119.3(4) . . ?
C48 C47 C46 123.5(4) . . ?
C49 C48 C47 119.3(4) . . ?
C49 C48 H48 120.4 . . ?
C47 C48 H48 120.4 . . ?
C48 C49 C50 120.8(4) . . ?
C48 C49 H49 119.6 . . ?
C50 C49 H49 119.6 . . ?
N42 C50 C49 121.0(4) . . ?
N42 C50 C54 117.7(4) . . ?
C49 C50 C54 121.3(4) . . ?
N41 C51 C44 122.8(4) . . ?
N41 C51 C52 117.4(3) . . ?
C44 C51 C52 119.7(4) . . ?
N42 C52 C47 123.0(4) . . ?
N42 C52 C51 117.5(3) . . ?
C47 C52 C51 119.5(4) . . ?
C41 C53 H53A 109.5 . . ?
C41 C53 H53B 109.5 . . ?
H53A C53 H53B 109.5 . . ?
C41 C53 H53C 109.5 . . ?
H53A C53 H53C 109.5 . . ?
H53B C53 H53C 109.5 . . ?
C50 C54 H54A 109.5 . . ?
C50 C54 H54B 109.5 . . ?
H54A C54 H54B 109.5 . . ?
C50 C54 H54C 109.5 . . ?
H54A C54 H54C 109.5 . . ?
H54B C54 H54C 109.5 . . ?
H1AW O1W H1BW 110.7 . . ?
H1AW O1W H1CW 4.0 . . ?
H1BW O1W H1CW 114.5 . . ?
H1AW O1W H1DW 115.9 . . ?
H1BW O1W H1DW 99.5 . . ?
H1CW O1W H1DW 113.1 . . ?
H2AW O2W H2BW 121.2 . . ?
H2AW O2W H2CW 99.4 . . ?
H2BW O2W H2CW 139.3 . . ?
H2AW O2W H2DW 25.2 . . ?
H2BW O2W H2DW 102.5 . . ?
H2CW O2W H2DW 116.5 . . ?
C2R C1R C3R 108.4(4) . . ?
C2R C1R H1RA 110.0 . . ?
C3R C1R H1RA 110.0 . . ?
C2R C1R H1RB 110.0 . . ?
C3R C1R H1RB 110.0 . . ?
H1RA C1R H1RB 108.4 . . ?
C2R C3R C1R 111.1(5) 2_655 . ?
C2R C3R H3R1 109.4 2_655 . ?
C1R C3R H3R1 109.4 . . ?
C2R C3R H3R2 109.4 2_655 . ?
C1R C3R H3R2 109.4 . . ?
H3R1 C3R H3R2 108.0 . . ?
C3R C2R C1R 113.2(5) 2_655 . ?
C3R C2R H2R 108.9 2_655 . ?
C1R C2R H2R 108.9 . . ?
C3R C2R H21R 108.9 2_655 . ?
C1R C2R H21R 108.9 . . ?
H2R C2R H21R 107.8 . . ?
Cl11 C11R Cl21 115.3(11) . . ?
Cl11 C11R H11R 108.5 . . ?
Cl21 C11R H11R 108.5 . . ?
Cl11 C11R H12R 108.5 . . ?
Cl21 C11R H12R 108.5 . . ?
H11R C11R H12R 107.5 . . ?
Cl12 C12R Cl22 113.6(12) . . ?
Cl12 C12R H13R 108.9 . . ?
Cl22 C12R H13R 108.9 . . ?
Cl12 C12R H14R 108.9 . . ?
Cl22 C12R H14R 108.9 . . ?
H13R C12R H14R 107.7 . . ?
Cl13 C13R Cl23 115.9(11) . . ?
Cl13 C13R H13C 108.3 . . ?
Cl23 C13R H13C 108.3 . . ?
Cl13 C13R H13D 108.3 . . ?
Cl23 C13R H13D 108.3 . . ?
H13C C13R H13D 107.4 . . ?
Cl14 C7R Cl24 114.0(14) . . ?
Cl14 C7R H7R1 108.8 . . ?
Cl24 C7R H7R1 108.8 . . ?
Cl14 C7R H7R2 108.8 . . ?
Cl24 C7R H7R2 108.8 . . ?
H7R1 C7R H7R2 107.7 . . ?
Cl25 C8R Cl15 113.4(14) . . ?
Cl25 C8R H8R1 108.9 . . ?
Cl15 C8R H8R1 108.9 . . ?
Cl25 C8R H8R2 108.9 . . ?
Cl15 C8R H8R2 108.9 . . ?
H8R1 C8R H8R2 107.7 . . ?

loop_
_geom_bond_atom_site_label_1
_geom_bond_atom_site_label_2
_geom_bond_distance
_geom_bond_site_symmetry_2
_geom_bond_publ_flag
Cu1 N41 2.087(3) . ?
Cu1 N42 2.104(3) . ?
Cu1 P1 2.2032(14) . ?
Cu1 I1 2.6535(11) . ?
P1 C31 1.846(4) . ?
P1 C21 1.861(4) . ?
P1 C11 1.865(4) . ?
C11 N11 1.451(5) . ?
C11 H11A 0.9900 . ?
C11 H11B 0.9900 . ?
N11 C16 1.467(5) . ?
N11 C12 1.468(5) . ?
C12 C13 1.501(6) . ?
C12 H12A 0.9900 . ?
C12 H12B 0.9900 . ?
C13 N14 1.458(6) . ?
C13 H13A 0.9900 . ?
C13 H13B 0.9900 . ?
N14 C17 1.464(6) . ?
N14 C15 1.466(5) . ?
C15 C16 1.499(6) . ?
C15 H15A 0.9900 . ?
C15 H15B 0.9900 . ?
C16 H16A 0.9900 . ?
C16 H16B 0.9900 . ?
C17 H17A 0.9800 . ?
C17 H17B 0.9800 . ?
C17 H17C 0.9800 . ?
C21 N21 1.466(5) . ?
C21 H21A 0.9900 . ?
C21 H21B 0.9900 . ?
N21 C26 1.456(6) . ?
N21 C22 1.458(6) . ?
C22 C23 1.512(8) . ?
C22 H22A 0.9900 . ?
C22 H22B 0.9900 . ?
C23 N24 1.451(7) . ?
C23 H23A 0.9900 . ?
C23 H23B 0.9900 . ?
N24 C25 1.451(6) . ?
N24 C27 1.465(6) . ?
C25 C26 1.509(6) . ?
C25 H25A 0.9900 . ?
C25 H25B 0.9900 . ?
C26 H26A 0.9900 . ?
C26 H26B 0.9900 . ?
C27 H27A 0.9800 . ?
C27 H27B 0.9800 . ?
C27 H27C 0.9800 . ?
C31 N31 1.454(5) . ?
C31 H31A 0.9900 . ?
C31 H31B 0.9900 . ?
N31 C36 1.456(5) . ?
N31 C32 1.476(5) . ?
C32 C33 1.502(7) . ?
C32 H32A 0.9900 . ?
C32 H32B 0.9900 . ?
C33 N34 1.458(6) . ?
C33 H33A 0.9900 . ?
C33 H33B 0.9900 . ?
N34 C35 1.466(6) . ?
N34 C37 1.475(6) . ?
C35 C36 1.514(7) . ?
C35 H35A 0.9900 . ?
C35 H35B 0.9900 . ?
C36 H36A 0.9900 . ?
C36 H36B 0.9900 . ?
C37 H37A 0.9800 . ?
C37 H37B 0.9800 . ?
C37 H37C 0.9800 . ?
N41 C41 1.333(5) . ?
N41 C51 1.366(5) . ?
N42 C50 1.337(5) . ?
N42 C52 1.368(5) . ?
C41 C42 1.396(6) . ?
C41 C53 1.500(6) . ?
C42 C43 1.371(6) . ?
C42 H42 0.9500 . ?
C43 C44 1.405(6) . ?
C43 H43 0.9500 . ?
C44 C51 1.408(6) . ?
C44 C45 1.429(6) . ?
C45 C46 1.351(6) . ?
C45 H45 0.9500 . ?
C46 C47 1.425(6) . ?
C46 H46 0.9500 . ?
C47 C52 1.407(6) . ?
C47 C48 1.412(6) . ?
C48 C49 1.365(6) . ?
C48 H48 0.9500 . ?
C49 C50 1.414(6) . ?
C49 H49 0.9500 . ?
C50 C54 1.493(6) . ?
C51 C52 1.434(6) . ?
C53 H53A 0.9800 . ?
C53 H53B 0.9800 . ?
C53 H53C 0.9800 . ?
C54 H54A 0.9800 . ?
C54 H54B 0.9800 . ?
C54 H54C 0.9800 . ?
O1W H1AW 0.8200 . ?
O1W H1BW 0.8288 . ?
O1W H1CW 0.8120 . ?
O1W H1DW 0.8609 . ?
O2W H2AW 0.8200 . ?
O2W H2BW 0.8200 . ?
O2W H2CW 0.8200 . ?
O2W H2DW 0.8200 . ?
C1R C2R 1.513(8) . ?
C1R C3R 1.522(8) . ?
C1R H1RA 0.9900 . ?
C1R H1RB 0.9900 . ?
C3R C2R 1.493(8) 2_655 ?
C3R H3R1 0.9900 . ?
C3R H3R2 0.9900 . ?
C2R C3R 1.493(8) 2_655 ?
C2R H2R 0.9900 . ?
C2R H21R 0.9900 . ?
C11R Cl11 1.754(19) . ?
C11R Cl21 1.756(13) . ?
C11R H11R 0.9900 . ?
C11R H12R 0.9900 . ?
C12R Cl12 1.75(2) . ?
C12R Cl22 1.753(15) . ?
C12R H13R 0.9900 . ?
C12R H14R 0.9900 . ?
C13R Cl13 1.746(19) . ?
C13R Cl23 1.751(13) . ?
C13R H13C 0.9900 . ?
C13R H13D 0.9900 . ?
C7R Cl14 1.75(2) . ?
C7R Cl24 1.753(15) . ?
C7R H7R1 0.9900 . ?
C7R H7R2 0.9900 . ?
C8R Cl25 1.75(2) . ?
C8R Cl15 1.754(15) . ?
C8R H8R1 0.9900 . ?
C8R H8R2 0.9900 . ?
